data_2234435
loop_
_publ_author_name
'Moreno-Fuquen, Rodolfo'
'Loaiza, Alix Elena'
'Diaz-Velandia, John'
'Kennedy, Alan R.'
'Morrison, Catriona A.'

_publ_section_title
;
 (<i>E</i>)-Benzaldehyde
 <i>O</i>-{[3-(pyridin-3-yl)isoxazol-5-yl]methyl}oxime
;
_journal_coeditor_code VM2159
_journal_issue 4
_journal_name_full 'Acta Crystallographica Section E'
_journal_page_first o1080
_journal_paper_doi 10.1107/S1600536812010732
_journal_volume 68
_journal_year 2012
_chemical_formula_iupac 'C16 H13 N3 O2'
_chemical_formula_moiety 'C16 H13 N3 O2'
_chemical_formula_sum 'C16 H13 N3 O2'
_chemical_formula_weight 279.29
_chemical_melting_point 322.0(10)
_chemical_name_systematic
;
(<i>E</i>)-Benzaldehyde <i>O</i>-{[3-(pyridin-3-yl)isoxazol-5-yl]methyl}oxime
;
_space_group_IT_number 33
_symmetry_cell_setting orthorhombic
_symmetry_space_group_name_Hall 'P 2c -2n'
_symmetry_space_group_name_H-M 'P n a 21'
_atom_sites_solution_hydrogens geom
_atom_sites_solution_primary direct
_atom_sites_solution_secondary difmap
_audit_creation_method SHELXL-97
_cell_angle_alpha 90.00
_cell_angle_beta 90.00
_cell_angle_gamma 90.00
_cell_formula_units_Z 8
_cell_length_a 19.364(12)
_cell_length_b 4.459(3)
_cell_length_c 31.775(19)
_cell_measurement_reflns_used 4687
_cell_measurement_temperature 100(2)
_cell_measurement_theta_max 25.10
_cell_measurement_theta_min 2.50
_cell_volume 2744(3)
_computing_cell_refinement '<i>CrystalClear-SM Expert</i> (Rigaku, 2011)'
_computing_data_collection '<i>CrystalClear-SM Expert</i> (Rigaku, 2011)'
_computing_data_reduction '<i>CrystalClear-SM Expert</i> (Rigaku, 2011)'
_computing_molecular_graphics
;ORTEP-3 for Windows (Farrugia, 1997) and
<i>Mercury</i> (Macrae <i>et al.</i>, 2006)
;
_computing_publication_material 'WinGX (Farrugia, 1999)'
_computing_structure_refinement 'SHELXL97 (Sheldrick, 2008)'
_computing_structure_solution 'SHELXS97 (Sheldrick, 2008)'
_diffrn_ambient_temperature 100(2)
_diffrn_detector_area_resol_mean 28.5714
_diffrn_measured_fraction_theta_full 0.992
_diffrn_measured_fraction_theta_max 0.992
_diffrn_measurement_device_type 'Rigaku Saturn724+'
_diffrn_measurement_method 'profile data from \w-scans'
_diffrn_radiation_monochromator Confocal
_diffrn_radiation_source 'Rotating Anode'
_diffrn_radiation_type MoK\a
_diffrn_radiation_wavelength 0.71075
_diffrn_reflns_av_R_equivalents 0.0860
_diffrn_reflns_av_sigmaI/netI 0.0888
_diffrn_reflns_limit_h_max 20
_diffrn_reflns_limit_h_min -22
_diffrn_reflns_limit_k_max 5
_diffrn_reflns_limit_k_min -4
_diffrn_reflns_limit_l_max 37
_diffrn_reflns_limit_l_min -37
_diffrn_reflns_number 17573
_diffrn_reflns_theta_full 24.99
_diffrn_reflns_theta_max 24.99
_diffrn_reflns_theta_min 3.84
_diffrn_standards_decay_% 0
_diffrn_standards_interval_time 120
_diffrn_standards_number 0
_exptl_absorpt_coefficient_mu 0.092
_exptl_absorpt_correction_type none
_exptl_crystal_colour Colourless
_exptl_crystal_density_diffrn 1.352
_exptl_crystal_density_method 'not measured'
_exptl_crystal_description Needle
_exptl_crystal_F_000 1168
_exptl_crystal_size_max 0.40
_exptl_crystal_size_mid 0.01
_exptl_crystal_size_min 0.01
_refine_diff_density_max 0.324
_refine_diff_density_min -0.253
_refine_ls_extinction_method none
_refine_ls_goodness_of_fit_ref 0.987
_refine_ls_hydrogen_treatment constr
_refine_ls_matrix_type full
_refine_ls_number_parameters 379
_refine_ls_number_reflns 4762
_refine_ls_number_restraints 1
_refine_ls_restrained_S_all 0.986
_refine_ls_R_factor_all 0.0785
_refine_ls_R_factor_gt 0.0591
_refine_ls_shift/su_max 0.000
_refine_ls_shift/su_mean 0.000
_refine_ls_structure_factor_coef Fsqd
_refine_ls_weighting_details 'calc w=1/[\s^2^(Fo^2^)+(0.0521P)^2^+0.0000P] where P=(Fo^2^+2Fc^2^)/3'
_refine_ls_weighting_scheme calc
_refine_ls_wR_factor_gt 0.1246
_refine_ls_wR_factor_ref 0.1357
_reflns_number_gt 3544
_reflns_number_total 4762
_reflns_threshold_expression I>2\s(I)
_cod_data_source_file vm2159.cif
_cod_data_source_block I
_cod_database_code 2234435
_cod_database_fobs_code 2234435

loop_
_symmetry_equiv_pos_as_xyz
'x, y, z'
'-x, -y, z+1/2'
'-x+1/2, y+1/2, z+1/2'
'x+1/2, -y+1/2, z'

loop_
_atom_site_type_symbol
_atom_site_label
_atom_site_fract_x
_atom_site_fract_y
_atom_site_fract_z
_atom_site_U_iso_or_equiv
_atom_site_adp_type
_atom_site_calc_flag
_atom_site_refinement_flags
_atom_site_occupancy
_atom_site_symmetry_multiplicity
O O1 0.42469(12) 1.0263(6) -0.10487(8) 0.0291(6) Uani d . 1 1
O O2 0.54055(14) 0.8039(6) -0.04845(8) 0.0312(7) Uani d . 1 1
O O3 0.66365(12) 1.0298(6) 0.27422(8) 0.0289(6) Uani d . 1 1
O O4 0.78145(14) 0.8318(6) 0.21677(8) 0.0341(7) Uani d . 1 1
N N1 0.36765(16) 0.8518(7) -0.08969(10) 0.0272(8) Uani d . 1 1
N N2 0.56013(16) 0.6236(8) -0.01381(9) 0.0310(8) Uani d . 1 1
N N3 0.57737(19) 0.2015(7) 0.10467(11) 0.0317(8) Uani d . 1 1
N N4 0.60742(16) 0.8498(7) 0.25889(10) 0.0283(8) Uani d . 1 1
N N5 0.80334(18) 0.6730(8) 0.18076(10) 0.0335(9) Uani d . 1 1
N N6 0.82896(17) 0.3085(9) 0.05894(11) 0.0363(9) Uani d . 1 1
C C1 0.3367(2) 0.7268(9) -0.12076(13) 0.0251(9) Uani d . 1 1
H H1 0.3528 0.7638 -0.1485 0.030 Uiso calc R 1 1
C C2 0.27783(18) 0.5302(8) -0.11453(11) 0.0236(9) Uani d . 1 1
C C3 0.25108(19) 0.3751(9) -0.14916(12) 0.0268(9) Uani d . 1 1
H H3 0.2716 0.4005 -0.1761 0.032 Uiso calc R 1 1
C C4 0.1950(2) 0.1849(9) -0.14465(14) 0.0335(10) Uani d . 1 1
H H4 0.1774 0.0803 -0.1684 0.040 Uiso calc R 1 1
C C5 0.1645(2) 0.1470(10) -0.10568(13) 0.0350(10) Uani d . 1 1
H H5 0.1262 0.0156 -0.1027 0.042 Uiso calc R 1 1
C C6 0.1894(2) 0.2993(10) -0.07096(13) 0.0328(11) Uani d . 1 1
H H6 0.1679 0.2754 -0.0443 0.039 Uiso calc R 1 1
C C7 0.2467(2) 0.4896(9) -0.07537(12) 0.0304(9) Uani d . 1 1
H H7 0.2644 0.5917 -0.0515 0.037 Uiso calc R 1 1
C C8 0.4554(2) 1.1802(9) -0.06927(12) 0.0290(10) Uani d . 1 1
H H8A 0.4201 1.3090 -0.0558 0.035 Uiso calc R 1 1
H H8B 0.4932 1.3113 -0.0794 0.035 Uiso calc R 1 1
C C9 0.48330(17) 0.9676(8) -0.03760(11) 0.0222(8) Uani d . 1 1
C C10 0.4652(2) 0.9032(9) 0.00232(11) 0.0282(9) Uani d . 1 1
H H10 0.4280 0.9851 0.0180 0.034 Uiso calc R 1 1
C C11 0.51395(19) 0.6865(9) 0.01587(12) 0.0226(9) Uani d . 1 1
C C12 0.51848(18) 0.5373(9) 0.05737(12) 0.0261(9) Uani d . 1 1
C C13 0.47154(19) 0.6129(10) 0.08933(12) 0.0303(10) Uani d . 1 1
H H13 0.4355 0.7529 0.0842 0.036 Uiso calc R 1 1
C C14 0.47866(19) 0.4803(10) 0.12829(13) 0.0345(10) Uani d . 1 1
H H14 0.4474 0.5266 0.1504 0.041 Uiso calc R 1 1
C C15 0.5324(2) 0.2773(10) 0.13475(13) 0.0347(10) Uani d . 1 1
H H15 0.5373 0.1889 0.1618 0.042 Uiso calc R 1 1
C C16 0.5701(2) 0.3278(9) 0.06674(12) 0.0294(9) Uani d . 1 1
H H16 0.6014 0.2725 0.0451 0.035 Uiso calc R 1 1
C C17 0.5772(2) 0.7288(9) 0.29060(12) 0.0248(10) Uani d . 1 1
H H17 0.5929 0.7721 0.3183 0.030 Uiso calc R 1 1
C C18 0.51797(18) 0.5220(8) 0.28453(11) 0.0240(9) Uani d . 1 1
C C19 0.4886(2) 0.4702(9) 0.24531(12) 0.0306(10) Uani d . 1 1
H H19 0.5060 0.5698 0.2211 0.037 Uiso calc R 1 1
C C20 0.4334(2) 0.2713(9) 0.24168(13) 0.0311(10) Uani d . 1 1
H H20 0.4138 0.2329 0.2148 0.037 Uiso calc R 1 1
C C21 0.40688(19) 0.1297(9) 0.27672(12) 0.0318(10) Uani d . 1 1
H H21 0.3689 -0.0038 0.2740 0.038 Uiso calc R 1 1
C C22 0.4360(2) 0.1830(10) 0.31618(12) 0.0295(10) Uani d . 1 1
H H22 0.4181 0.0857 0.3404 0.035 Uiso calc R 1 1
C C23 0.4910(2) 0.3773(9) 0.31983(13) 0.0291(9) Uani d . 1 1
H H23 0.5109 0.4131 0.3467 0.035 Uiso calc R 1 1
C C24 0.6926(2) 1.1897(9) 0.23951(12) 0.0296(10) Uani d . 1 1
H H24A 0.7290 1.3259 0.2501 0.036 Uiso calc R 1 1
H H24B 0.6561 1.3147 0.2265 0.036 Uiso calc R 1 1
C C25 0.72282(18) 0.9900(9) 0.20662(12) 0.0253(9) Uani d . 1 1
C C26 0.7059(2) 0.9344(9) 0.16578(12) 0.0279(9) Uani d . 1 1
H H26 0.6675 1.0106 0.1505 0.034 Uiso calc R 1 1
C C27 0.7574(2) 0.7403(9) 0.15124(13) 0.0246(9) Uani d . 1 1
C C28 0.76501(19) 0.6134(9) 0.10804(12) 0.0266(9) Uani d . 1 1
C C29 0.7201(2) 0.7057(10) 0.07652(12) 0.0319(10) Uani d . 1 1
H H29 0.6832 0.8394 0.0824 0.038 Uiso calc R 1 1
C C30 0.7309(2) 0.5954(10) 0.03557(13) 0.0376(10) Uani d . 1 1
H H30 0.7012 0.6526 0.0132 0.045 Uiso calc R 1 1
C C31 0.7852(2) 0.4038(11) 0.02849(13) 0.0397(11) Uani d . 1 1
H H31 0.7924 0.3338 0.0006 0.048 Uiso calc R 1 1
C C32 0.8173(2) 0.4122(10) 0.09790(12) 0.0326(10) Uani d . 1 1
H H32 0.8465 0.3441 0.1199 0.039 Uiso calc R 1 1

loop_
_atom_site_aniso_label
_atom_site_aniso_U_11
_atom_site_aniso_U_22
_atom_site_aniso_U_33
_atom_site_aniso_U_12
_atom_site_aniso_U_13
_atom_site_aniso_U_23
O1 0.0330(15) 0.0331(17) 0.0211(14) -0.0047(12) -0.0017(11) 0.0032(12)
O2 0.0334(16) 0.0400(18) 0.0201(16) 0.0057(13) 0.0006(13) 0.0018(12)
O3 0.0346(15) 0.0343(18) 0.0179(14) -0.0090(12) 0.0007(11) -0.0008(12)
O4 0.0330(17) 0.045(2) 0.0239(16) -0.0007(14) -0.0060(12) -0.0055(13)
N1 0.0316(19) 0.028(2) 0.0220(18) 0.0003(15) -0.0010(14) 0.0018(14)
N2 0.033(2) 0.041(2) 0.0196(18) 0.0037(16) -0.0030(15) 0.0085(15)
N3 0.036(2) 0.038(2) 0.0212(19) 0.0052(16) -0.0026(15) 0.0035(16)
N4 0.0289(18) 0.030(2) 0.0260(19) -0.0003(15) 0.0003(15) -0.0065(16)
N5 0.034(2) 0.046(2) 0.0210(18) 0.0077(15) -0.0015(14) -0.0038(16)
N6 0.0274(19) 0.053(3) 0.029(2) 0.0053(16) 0.0036(16) -0.0066(17)
C1 0.032(2) 0.023(2) 0.020(2) 0.0047(17) -0.0016(17) 0.0012(16)
C2 0.027(2) 0.020(2) 0.024(2) 0.0047(16) -0.0036(16) 0.0051(16)
C3 0.031(2) 0.028(2) 0.021(2) 0.0078(17) 0.0020(17) 0.0032(18)
C4 0.037(3) 0.028(3) 0.035(3) -0.0016(19) -0.010(2) 0.004(2)
C5 0.028(2) 0.036(3) 0.041(3) -0.0002(18) 0.000(2) 0.008(2)
C6 0.029(2) 0.039(3) 0.031(3) 0.006(2) 0.003(2) 0.0066(19)
C7 0.037(2) 0.031(3) 0.023(2) 0.0008(18) -0.0017(17) 0.0052(18)
C8 0.037(2) 0.031(3) 0.019(2) -0.0045(19) -0.0066(17) 0.0017(17)
C9 0.023(2) 0.020(2) 0.024(2) -0.0016(16) -0.0039(16) -0.0039(15)
C10 0.028(2) 0.039(3) 0.018(2) 0.0017(18) 0.0031(16) -0.0046(17)
C11 0.024(2) 0.026(2) 0.018(2) -0.0064(16) 0.0026(16) 0.0011(16)
C12 0.025(2) 0.032(2) 0.0208(19) -0.0007(17) -0.0051(16) -0.0038(17)
C13 0.029(2) 0.038(3) 0.024(2) 0.0004(18) 0.0002(17) 0.0034(18)
C14 0.033(2) 0.046(3) 0.024(2) -0.001(2) -0.0008(18) -0.0052(18)
C15 0.041(2) 0.044(3) 0.019(2) -0.002(2) 0.0017(18) 0.0037(18)
C16 0.026(2) 0.035(3) 0.027(2) -0.0025(18) -0.0054(16) 0.0008(18)
C17 0.036(2) 0.025(2) 0.014(2) 0.0029(17) 0.0004(17) -0.0042(16)
C18 0.033(2) 0.015(2) 0.024(2) 0.0027(16) 0.0024(17) -0.0062(15)
C19 0.033(2) 0.033(3) 0.025(2) 0.0061(19) 0.0018(18) 0.0039(18)
C20 0.035(2) 0.034(3) 0.025(2) -0.0041(19) -0.0078(19) -0.0029(17)
C21 0.027(2) 0.036(3) 0.032(2) 0.0031(18) 0.003(2) -0.005(2)
C22 0.027(2) 0.040(3) 0.022(2) 0.0090(18) 0.0093(18) 0.0007(18)
C23 0.034(2) 0.029(3) 0.024(2) 0.0014(18) 0.0052(18) -0.0033(18)
C24 0.035(2) 0.030(2) 0.024(2) -0.0016(18) 0.0057(18) 0.0065(18)
C25 0.031(2) 0.021(2) 0.024(2) -0.0023(16) 0.0039(16) 0.0039(16)
C26 0.028(2) 0.030(2) 0.026(2) 0.0018(18) -0.0011(16) 0.0017(17)
C27 0.028(2) 0.025(2) 0.020(2) -0.0051(17) 0.0043(17) 0.0035(15)
C28 0.027(2) 0.028(2) 0.025(2) -0.0042(17) 0.0024(16) 0.0010(17)
C29 0.029(2) 0.044(3) 0.023(2) 0.0012(19) 0.0037(17) -0.0007(19)
C30 0.037(2) 0.050(3) 0.025(2) -0.002(2) -0.0027(19) -0.004(2)
C31 0.033(2) 0.062(3) 0.025(2) -0.002(2) 0.0015(19) -0.008(2)
C32 0.032(2) 0.042(3) 0.023(2) -0.002(2) 0.0023(17) 0.0002(19)

loop_
_atom_type_symbol
_atom_type_description
_atom_type_scat_dispersion_real
_atom_type_scat_dispersion_imag
_atom_type_scat_source
O O 0.0106 0.0060 'International Tables Vol C Tables 4.2.6.8 and 6.1.1.4'
N N 0.0061 0.0033 'International Tables Vol C Tables 4.2.6.8 and 6.1.1.4'
C C 0.0033 0.0016 'International Tables Vol C Tables 4.2.6.8 and 6.1.1.4'
H H 0.0000 0.0000 'International Tables Vol C Tables 4.2.6.8 and 6.1.1.4'

loop_
_geom_angle_atom_site_label_1
_geom_angle_atom_site_label_2
_geom_angle_atom_site_label_3
_geom_angle
N1 O1 C8 108.1(3)
C9 O2 N2 108.9(3)
C24 O3 N4 108.3(3)
C25 O4 N5 108.4(3)
C1 N1 O1 109.6(3)
C11 N2 O2 104.6(3)
C15 N3 C16 118.0(4)
C17 N4 O3 108.3(3)
C27 N5 O4 105.0(3)
C32 N6 C31 116.5(4)
N1 C1 C2 121.6(4)
N1 C1 H1 119.2
C2 C1 H1 119.2
C7 C2 C3 118.5(3)
C7 C2 C1 122.7(4)
C3 C2 C1 118.8(3)
C4 C3 C2 120.7(4)
C4 C3 H3 119.6
C2 C3 H3 119.6
C5 C4 C3 120.2(4)
C5 C4 H4 119.9
C3 C4 H4 119.9
C4 C5 C6 120.4(4)
C4 C5 H5 119.8
C6 C5 H5 119.8
C5 C6 C7 119.5(4)
C5 C6 H6 120.2
C7 C6 H6 120.2
C2 C7 C6 120.6(4)
C2 C7 H7 119.7
C6 C7 H7 119.7
O1 C8 C9 112.1(3)
O1 C8 H8A 109.2
C9 C8 H8A 109.2
O1 C8 H8B 109.2
C9 C8 H8B 109.2
H8A C8 H8B 107.9
C10 C9 O2 109.5(3)
C10 C9 C8 132.9(4)
O2 C9 C8 117.6(3)
C9 C10 C11 105.0(3)
C9 C10 H10 127.5
C11 C10 H10 127.5
N2 C11 C10 112.1(3)
N2 C11 C12 119.8(3)
C10 C11 C12 128.1(3)
C16 C12 C13 117.9(4)
C16 C12 C11 122.2(3)
C13 C12 C11 119.9(3)
C14 C13 C12 118.8(4)
C14 C13 H13 120.6
C12 C13 H13 120.6
C13 C14 C15 119.0(4)
C13 C14 H14 120.5
C15 C14 H14 120.5
N3 C15 C14 123.0(4)
N3 C15 H15 118.5
C14 C15 H15 118.5
N3 C16 C12 123.2(4)
N3 C16 H16 118.4
C12 C16 H16 118.4
N4 C17 C18 120.8(3)
N4 C17 H17 119.6
C18 C17 H17 119.6
C19 C18 C23 119.4(3)
C19 C18 C17 122.4(3)
C23 C18 C17 118.2(3)
C18 C19 C20 119.6(4)
C18 C19 H19 120.2
C20 C19 H19 120.2
C21 C20 C19 120.7(4)
C21 C20 H20 119.7
C19 C20 H20 119.7
C20 C21 C22 119.8(4)
C20 C21 H21 120.1
C22 C21 H21 120.1
C23 C22 C21 119.7(4)
C23 C22 H22 120.2
C21 C22 H22 120.2
C22 C23 C18 120.8(4)
C22 C23 H23 119.6
C18 C23 H23 119.6
O3 C24 C25 113.4(3)
O3 C24 H24A 108.9
C25 C24 H24A 108.9
O3 C24 H24B 108.9
C25 C24 H24B 108.9
H24A C24 H24B 107.7
C26 C25 O4 109.2(3)
C26 C25 C24 132.9(4)
O4 C25 C24 117.8(3)
C25 C26 C27 104.8(3)
C25 C26 H26 127.6
C27 C26 H26 127.6
N5 C27 C26 112.6(4)
N5 C27 C28 119.9(4)
C26 C27 C28 127.5(4)
C29 C28 C32 118.7(4)
C29 C28 C27 119.3(4)
C32 C28 C27 122.0(3)
C28 C29 C30 118.0(4)
C28 C29 H29 121.0
C30 C29 H29 121.0
C31 C30 C29 118.9(4)
C31 C30 H30 120.5
C29 C30 H30 120.5
N6 C31 C30 123.8(4)
N6 C31 H31 118.1
C30 C31 H31 118.1
N6 C32 C28 124.0(4)
N6 C32 H32 118.0
C28 C32 H32 118.0

loop_
_geom_bond_atom_site_label_1
_geom_bond_atom_site_label_2
_geom_bond_distance
O1 N1 1.435(4)
O1 C8 1.451(5)
O2 C9 1.371(4)
O2 N2 1.415(4)
O3 C24 1.428(5)
O3 N4 1.438(4)
O4 C25 1.375(4)
O4 N5 1.411(4)
N1 C1 1.282(5)
N2 C11 1.330(5)
N3 C15 1.336(5)
N3 C16 1.338(5)
N4 C17 1.284(5)
N5 C27 1.327(5)
N6 C32 1.341(5)
N6 C31 1.355(5)
C1 C2 1.452(5)
C1 H1 0.9500
C2 C7 1.394(5)
C2 C3 1.399(5)
C3 C4 1.386(6)
C3 H3 0.9500
C4 C5 1.382(6)
C4 H4 0.9500
C5 C6 1.383(6)
C5 H5 0.9500
C6 C7 1.404(6)
C6 H6 0.9500
C7 H7 0.9500
C8 C9 1.484(5)
C8 H8A 0.9900
C8 H8B 0.9900
C9 C10 1.347(5)
C10 C11 1.417(5)
C10 H10 0.9500
C11 C12 1.479(5)
C12 C16 1.400(5)
C12 C13 1.404(5)
C13 C14 1.379(5)
C13 H13 0.9500
C14 C15 1.395(6)
C14 H14 0.9500
C15 H15 0.9500
C16 H16 0.9500
C17 C18 1.484(5)
C17 H17 0.9500
C18 C19 1.390(5)
C18 C23 1.395(5)
C19 C20 1.394(6)
C19 H19 0.9500
C20 C21 1.379(6)
C20 H20 0.9500
C21 C22 1.396(5)
C21 H21 0.9500
C22 C23 1.378(6)
C22 H22 0.9500
C23 H23 0.9500
C24 C25 1.493(5)
C24 H24A 0.9900
C24 H24B 0.9900
C25 C26 1.361(5)
C26 C27 1.400(6)
C26 H26 0.9500
C27 C28 1.492(6)
C28 C29 1.388(5)
C28 C32 1.391(6)
C29 C30 1.407(5)
C29 H29 0.9500
C30 C31 1.373(5)
C30 H30 0.9500
C31 H31 0.9500
C32 H32 0.9500

loop_
_geom_hbond_atom_site_label_D
_geom_hbond_atom_site_label_H
_geom_hbond_atom_site_label_A
_geom_hbond_site_symmetry_A
_geom_hbond_distance_DH
_geom_hbond_distance_HA
_geom_hbond_distance_DA
_geom_hbond_angle_DHA
C26 H26 N3 1_565 0.95 2.43 3.374(5) 173.7
C10 H10 N6 4_465 0.95 2.49 3.443(5) 178.9

loop_
_geom_torsion_atom_site_label_1
_geom_torsion_atom_site_label_2
_geom_torsion_atom_site_label_3
_geom_torsion_atom_site_label_4
_geom_torsion
C8 O1 N1 C1 176.2(3)
C9 O2 N2 C11 0.2(4)
C24 O3 N4 C17 -173.8(3)
C25 O4 N5 C27 -0.4(4)
O1 N1 C1 C2 178.5(3)
N1 C1 C2 C7 7.0(6)
N1 C1 C2 C3 -173.1(3)
C7 C2 C3 C4 -0.1(5)
C1 C2 C3 C4 179.9(4)
C2 C3 C4 C5 0.3(6)
C3 C4 C5 C6 0.3(6)
C4 C5 C6 C7 -1.0(6)
C3 C2 C7 C6 -0.6(5)
C1 C2 C7 C6 179.4(4)
C5 C6 C7 C2 1.1(6)
N1 O1 C8 C9 62.2(4)
N2 O2 C9 C10 0.3(4)
N2 O2 C9 C8 178.1(3)
O1 C8 C9 C10 -113.6(5)
O1 C8 C9 O2 69.3(4)
O2 C9 C10 C11 -0.7(4)
C8 C9 C10 C11 -178.0(4)
O2 N2 C11 C10 -0.6(4)
O2 N2 C11 C12 -179.8(3)
C9 C10 C11 N2 0.8(5)
C9 C10 C11 C12 179.9(4)
N2 C11 C12 C16 -0.4(6)
C10 C11 C12 C16 -179.4(4)
N2 C11 C12 C13 177.3(3)
C10 C11 C12 C13 -1.7(6)
C16 C12 C13 C14 0.5(6)
C11 C12 C13 C14 -177.2(3)
C12 C13 C14 C15 0.4(6)
C16 N3 C15 C14 0.1(6)
C13 C14 C15 N3 -0.8(6)
C15 N3 C16 C12 0.9(6)
C13 C12 C16 N3 -1.3(6)
C11 C12 C16 N3 176.5(4)
O3 N4 C17 C18 -178.3(3)
N4 C17 C18 C19 -5.9(6)
N4 C17 C18 C23 174.6(4)
C23 C18 C19 C20 -1.0(6)
C17 C18 C19 C20 179.5(4)
C18 C19 C20 C21 1.2(6)
C19 C20 C21 C22 -0.8(6)
C20 C21 C22 C23 0.1(6)
C21 C22 C23 C18 0.1(6)
C19 C18 C23 C22 0.4(6)
C17 C18 C23 C22 179.9(4)
N4 O3 C24 C25 -62.8(4)
N5 O4 C25 C26 1.0(4)
N5 O4 C25 C24 -176.6(3)
O3 C24 C25 C26 114.7(5)
O3 C24 C25 O4 -68.4(4)
O4 C25 C26 C27 -1.1(4)
C24 C25 C26 C27 175.9(4)
O4 N5 C27 C26 -0.3(5)
O4 N5 C27 C28 179.1(3)
C25 C26 C27 N5 0.9(5)
C25 C26 C27 C28 -178.5(4)
N5 C27 C28 C29 -174.5(4)
C26 C27 C28 C29 4.8(6)
N5 C27 C28 C32 3.3(6)
C26 C27 C28 C32 -177.4(4)
C32 C28 C29 C30 -1.4(6)
C27 C28 C29 C30 176.4(4)
C28 C29 C30 C31 -0.3(6)
C32 N6 C31 C30 -0.1(7)
C29 C30 C31 N6 1.1(7)
C31 N6 C32 C28 -1.8(6)
C29 C28 C32 N6 2.6(6)
C27 C28 C32 N6 -175.2(4)

loop_
_cod_related_entry_id
_cod_related_entry_database
_cod_related_entry_code
1 ChemSpider 30657650
